data_2214587
loop_
_publ_author_name
'Patel, Urmila H.'
'Patel, Bharat D.'
'Modh, Rajesh D.'
'Patel, Pinal D.'

_publ_contact_author_address
;
Department of Physics
Sardar Patel University
Vallabh Vidya Nagar
Gujarat 388 120
India
;
_publ_contact_author_email u_h_patel@yahoo.com
_publ_contact_author_fax 091-2692-236475
_publ_contact_author_name 'Dr Urmila H. Patel'
_publ_contact_author_phone 091-2692-226843
_publ_section_title
;
 1,1'-Sulfonyldiimidazole
;
_journal_coeditor_code CI2410
_journal_date_accepted 2007-07-19
_journal_date_recd_electronic 2007-06-30
_journal_issue 8
_journal_name_full 'Acta Crystallographica Section E'
_journal_page_first o3598
_journal_page_last o3599
_journal_paper_category QO
_journal_paper_doi 10.1107/S160053680703543X
_journal_volume 63
_journal_year 2007
_chemical_formula_iupac 'C6 H6 N4 O2 S'
_chemical_formula_moiety 'C6 H6 N4 O2 S'
_chemical_formula_sum 'C6 H6 N4 O2 S'
_chemical_formula_weight 198.21
_chemical_name_systematic
;
1,1' sulfonyldiimidazole
;
_space_group_IT_number 61
_symmetry_cell_setting orthorhombic
_symmetry_space_group_name_Hall '-P 2ac 2ab'
_symmetry_space_group_name_H-M 'P b c a'
_atom_sites_solution_hydrogens geom
_atom_sites_solution_primary direct
_atom_sites_solution_secondary difmap
_audit_creation_method 'PLATON <TABLE ACC> option'
_cell_angle_alpha 90
_cell_angle_beta 90
_cell_angle_gamma 90
_cell_formula_units_Z 8
_cell_length_a 7.285(2)
_cell_length_b 11.012(4)
_cell_length_c 20.646(3)
_cell_measurement_reflns_used 25
_cell_measurement_temperature 293
_cell_measurement_theta_max 35
_cell_measurement_theta_min 25
_cell_volume 1656.3(8)
_computing_cell_refinement 'CAD-4 Software'
_computing_data_collection 'CAD-4 Software (Enraf--Nonius, 1989)'
_computing_data_reduction 'NRCVAX (Gabe <i>et al.</i>,  1989)'
_computing_molecular_graphics 'PLATON (Spek, 2003)'
_computing_publication_material SHELXL97
_computing_structure_refinement 'SHELXL97 (Sheldrick, 1997)'
_computing_structure_solution 'SIR92 (Altomare <i>et al.</i>,  1994)'
_diffrn_ambient_temperature 293
_diffrn_measured_fraction_theta_full 0.999
_diffrn_measured_fraction_theta_max 0.999
_diffrn_measurement_device_type 'Enraf--Nonius CAD-4'
_diffrn_measurement_method \w/2\q
_diffrn_radiation_monochromator graphite
_diffrn_radiation_source 'fine-focus sealed tube'
_diffrn_radiation_type MoK\a
_diffrn_radiation_wavelength 0.71073
_diffrn_reflns_av_R_equivalents 0.0000
_diffrn_reflns_av_sigmaI/netI 0.0338
_diffrn_reflns_limit_h_max 8
_diffrn_reflns_limit_h_min 0
_diffrn_reflns_limit_k_max 0
_diffrn_reflns_limit_k_min -12
_diffrn_reflns_limit_l_max 24
_diffrn_reflns_limit_l_min 0
_diffrn_reflns_number 1459
_diffrn_reflns_theta_full 25.00
_diffrn_reflns_theta_max 25.00
_diffrn_reflns_theta_min 3.42
_diffrn_standards_decay_% 1
_diffrn_standards_interval_time 60
_diffrn_standards_number 3
_exptl_absorpt_coefficient_mu 0.361
_exptl_absorpt_correction_type none
_exptl_crystal_colour colourless
_exptl_crystal_density_diffrn 1.590
_exptl_crystal_density_meas 1.557
_exptl_crystal_density_method 'flotation method'
_exptl_crystal_description plate
_exptl_crystal_F_000 816
_exptl_crystal_size_max 0.12
_exptl_crystal_size_mid 0.10
_exptl_crystal_size_min 0.05
_refine_diff_density_max 0.193
_refine_diff_density_min -0.259
_refine_ls_extinction_coef 0.0087(7)
_refine_ls_extinction_expression Fc^*^=kFc[1+0.001Fc^2^\l^3^/sin(2\q)]^-1/4^
_refine_ls_extinction_method 'SHELXL97 (Sheldrick, 1997)'
_refine_ls_goodness_of_fit_ref 1.013
_refine_ls_hydrogen_treatment constr
_refine_ls_matrix_type full
_refine_ls_number_parameters 119
_refine_ls_number_reflns 1459
_refine_ls_number_restraints 0
_refine_ls_restrained_S_all 1.013
_refine_ls_R_factor_all 0.0591
_refine_ls_R_factor_gt 0.0352
_refine_ls_shift/su_max 0.001
_refine_ls_shift/su_mean 0.000
_refine_ls_structure_factor_coef Fsqd
_refine_ls_weighting_details 'calc w = 1/[\s^2^(Fo^2^)+(0.028P)^2^+0.9166P] where P=(Fo^2^+2Fc^2^)/3'
_refine_ls_weighting_scheme calc
_refine_ls_wR_factor_gt 0.0741
_refine_ls_wR_factor_ref 0.0805
_reflns_number_gt 1064
_reflns_number_total 1459
_reflns_threshold_expression I>2\s(I)
_cod_data_source_file ci2410.cif
_cod_data_source_block I
_cod_database_code 2214587
_cod_database_fobs_code 2214587

loop_
_symmetry_equiv_pos_site_id
_symmetry_equiv_pos_as_xyz
1 x,y,z
2 1/2-x,-y,1/2+z
3 1/2+x,1/2-y,-z
4 -x,1/2+y,1/2-z
5 -x,-y,-z
6 1/2+x,y,1/2-z
7 1/2-x,1/2+y,z
8 x,1/2-y,1/2+z

loop_
_atom_site_aniso_label
_atom_site_aniso_U_11
_atom_site_aniso_U_22
_atom_site_aniso_U_33
_atom_site_aniso_U_12
_atom_site_aniso_U_13
_atom_site_aniso_U_23
S 0.0395(3) 0.0406(3) 0.0338(3) 0.0000(3) 0.0020(3) 0.0011(3)
O1 0.0503(11) 0.0515(10) 0.0567(11) -0.0169(9) -0.0052(10) 0.0087(9)
O2 0.0622(13) 0.0561(11) 0.0431(10) 0.0158(10) 0.0105(9) -0.0083(9)
N1 0.0463(13) 0.0318(10) 0.0338(11) 0.0018(9) -0.0060(10) -0.0020(8)
N2 0.0603(16) 0.0463(14) 0.0753(17) 0.0095(12) -0.0191(14) -0.0001(12)
N3 0.0395(12) 0.0344(11) 0.0317(10) 0.0035(9) 0.0011(9) 0.0006(8)
N4 0.0567(16) 0.0605(15) 0.0496(15) 0.0051(12) 0.0048(12) 0.0164(12)
C1 0.0572(17) 0.0372(13) 0.0397(14) -0.0036(13) -0.0084(13) -0.0079(11)
C2 0.0546(18) 0.0499(16) 0.0483(16) -0.0083(14) -0.0146(13) 0.0024(13)
C3 0.066(2) 0.0326(14) 0.0711(19) 0.0046(13) -0.0187(16) -0.0082(13)
C4 0.0503(16) 0.0466(15) 0.0407(14) 0.0047(12) 0.0002(12) -0.0088(12)
C5 0.0494(17) 0.078(2) 0.0325(14) 0.0094(16) 0.0016(12) 0.0002(14)
C6 0.0539(17) 0.0374(15) 0.0516(17) 0.0045(12) 0.0029(14) 0.0052(12)

loop_
_atom_site_type_symbol
_atom_site_label
_atom_site_fract_x
_atom_site_fract_y
_atom_site_fract_z
_atom_site_U_iso_or_equiv
_atom_site_thermal_displace_type
_atom_site_calc_flag
_atom_site_refinement_flags
_atom_site_occupancy
S S 0.66304(8) 0.88695(5) 0.61462(3) 0.0380(2) Uani . . 1.000
O O1 0.7673(3) 0.99405(16) 0.62217(9) 0.0528(6) Uani . . 1.000
O O2 0.7212(3) 0.78547(15) 0.57839(8) 0.0538(7) Uani . . 1.000
N N1 0.4613(3) 0.92839(16) 0.58525(9) 0.0373(7) Uani . . 1.000
N N2 0.2174(3) 1.0421(2) 0.56562(13) 0.0606(9) Uani . . 1.000
N N3 0.6173(3) 0.83646(17) 0.68836(9) 0.0352(6) Uani . . 1.000
N N4 0.5471(3) 0.7087(2) 0.76714(11) 0.0556(9) Uani . . 1.000
C C1 0.3395(4) 0.8570(2) 0.55011(12) 0.0447(9) Uani . . 1.000
C C2 0.1954(4) 0.9279(2) 0.53849(13) 0.0509(10) Uani . . 1.000
C C3 0.3767(4) 1.0391(2) 0.59317(15) 0.0566(10) Uani . . 1.000
C C4 0.6300(3) 0.9021(2) 0.74563(12) 0.0459(9) Uani . . 1.000
C C5 0.5877(4) 0.8224(3) 0.79227(13) 0.0533(10) Uani . . 1.000
C C6 0.5660(4) 0.7203(2) 0.70536(13) 0.0476(9) Uani . . 1.000
H H1 0.35530 0.77670 0.53740 0.0540 Uiso calc R 1.000
H H2 0.09260 0.90380 0.51510 0.0610 Uiso calc R 1.000
H H3 0.42790 1.10400 0.61560 0.0680 Uiso calc R 1.000
H H4 0.66100 0.98350 0.75050 0.0550 Uiso calc R 1.000
H H5 0.58590 0.84100 0.83620 0.0640 Uiso calc R 1.000
H H6 0.54740 0.65770 0.67580 0.0570 Uiso calc R 1.000

loop_
_atom_type_symbol
_atom_type_description
_atom_type_scat_dispersion_real
_atom_type_scat_dispersion_imag
_atom_type_scat_source
S S 0.1246 0.1234 'International Tables Vol C Tables 4.2.6.8 and 6.1.1.4'
O O 0.0106 0.0060 'International Tables Vol C Tables 4.2.6.8 and 6.1.1.4'
N N 0.0061 0.0033 'International Tables Vol C Tables 4.2.6.8 and 6.1.1.4'
H H 0.0000 0.0000 'International Tables Vol C Tables 4.2.6.8 and 6.1.1.4'
C C 0.0033 0.0016 'International Tables Vol C Tables 4.2.6.8 and 6.1.1.4'

loop_
_geom_angle_atom_site_label_1
_geom_angle_atom_site_label_2
_geom_angle_atom_site_label_3
_geom_angle
_geom_angle_publ_flag
O1 S O2 124.00(12) yes
O1 S N1 106.74(11) no
O1 S N3 106.71(11) no
O2 S N1 106.93(11) no
O2 S N3 106.40(10) no
N1 S N3 104.54(11) yes
S N1 C1 127.05(16) no
S N1 C3 126.79(18) no
C1 N1 C3 106.1(2) no
C2 N2 C3 105.0(2) yes
S N3 C4 126.51(16) no
S N3 C6 126.93(17) no
C4 N3 C6 106.52(19) no
C5 N4 C6 104.9(2) yes
N1 C1 C2 105.4(2) no
N2 C2 C1 111.6(2) yes
N1 C3 N2 111.9(2) no
N3 C4 C5 104.8(2) no
N4 C5 C4 111.8(2) yes
N3 C6 N4 111.9(2) no
N1 C1 H1 127.00 no
C2 C1 H1 127.00 no
N2 C2 H2 124.00 no
C1 C2 H2 124.00 no
N1 C3 H3 124.00 no
N2 C3 H3 124.00 no
N3 C4 H4 128.00 no
C5 C4 H4 128.00 no
N4 C5 H5 124.00 no
C4 C5 H5 124.00 no
N3 C6 H6 124.00 no
N4 C6 H6 124.00 no

loop_
_geom_bond_atom_site_label_1
_geom_bond_atom_site_label_2
_geom_bond_distance
_geom_bond_publ_flag
S O1 1.411(2) yes
S O2 1.4099(19) yes
S N1 1.654(2) yes
S N3 1.655(2) yes
N1 C1 1.390(3) yes
N1 C3 1.376(3) no
N2 C2 1.386(3) yes
N2 C3 1.293(4) yes
N3 C4 1.389(3) yes
N3 C6 1.378(3) no
N4 C5 1.387(4) yes
N4 C6 1.289(4) yes
C1 C2 1.330(4) no
C4 C5 1.339(4) no
C1 H1 0.93 no
C2 H2 0.93 no
C3 H3 0.93 no
C4 H4 0.93 no
C5 H5 0.93 no
C6 H6 0.93 no

loop_
_geom_contact_atom_site_label_1
_geom_contact_atom_site_label_2
_geom_contact_distance
_geom_contact_site_symmetry_2
_geom_contact_publ_flag
O1 C6 3.261(3) 7_655 no
O2 C2 3.373(3) 3_566 no
O2 C1 3.200(3) 3_566 no
O1 H4 2.7600 . no
O1 H3 2.7600 . no
O1 H6 2.5100 7_655 no
O2 H6 2.7600 . no
O2 H1 2.8000 . no
O2 H1 2.6700 3_566 no
N1 N2 2.211(3) . no
N2 N1 2.211(3) . no
N3 N4 2.211(3) . no
N4 N3 2.211(3) . no
N2 H1 2.7000 7_555 no
N2 H2 2.8700 5_576 no
N4 H3 2.6900 4_646 no
N4 H4 2.9300 4_646 no
C1 O2 3.200(3) 3_466 no
C2 O2 3.373(3) 3_466 no
C4 C5 3.536(4) 6_556 no
C5 C4 3.536(4) 6_456 no
C6 O1 3.261(3) 7_645 no
C1 H5 2.9900 6_456 no
C2 H2 3.0100 5_576 no
C2 H5 2.8700 6_456 no
C5 H3 3.0700 4_646 no
H1 O2 2.8000 . no
H1 O2 2.6700 3_466 no
H1 N2 2.7000 7_545 no
H2 N2 2.8700 5_576 no
H2 C2 3.0100 5_576 no
H2 H2 2.5900 5_576 no
H3 O1 2.7600 . no
H3 N4 2.6900 4_656 no
H3 C5 3.0700 4_656 no
H4 O1 2.7600 . no
H4 N4 2.9300 4_656 no
H5 C1 2.9900 6_556 no
H5 C2 2.8700 6_556 no
H6 O2 2.7600 . no
H6 O1 2.5100 7_645 no

loop_
_geom_hbond_atom_site_label_D
_geom_hbond_atom_site_label_H
_geom_hbond_atom_site_label_A
_geom_hbond_site_symmetry_A
_geom_hbond_distance_DH
_geom_hbond_distance_HA
_geom_hbond_distance_DA
_geom_hbond_angle_DHA
_geom_hbond_publ_flag
C6 H6 O1 7_645 0.93 2.51 3.261(3) 138 yes
C5 H5 Cg1 6_556 0.93 2.93 3.684(3) 139(3) yes

loop_
_geom_torsion_atom_site_label_1
_geom_torsion_atom_site_label_2
_geom_torsion_atom_site_label_3
_geom_torsion_atom_site_label_4
_geom_torsion
_geom_torsion_publ_flag
O1 S N1 C1 156.4(2) no
O1 S N1 C3 -26.7(2) no
O2 S N1 C1 21.8(2) no
O2 S N1 C3 -161.3(2) no
N3 S N1 C1 -90.8(2) yes
N3 S N1 C3 86.1(2) yes
O1 S N3 C4 17.1(2) no
O1 S N3 C6 -160.3(2) no
O2 S N3 C4 151.3(2) no
O2 S N3 C6 -26.1(3) no
N1 S N3 C4 -95.8(2) yes
N1 S N3 C6 86.9(2) yes
S N1 C1 C2 178.51(18) no
C3 N1 C1 C2 1.1(3) no
S N1 C3 N2 -178.30(19) no
C1 N1 C3 N2 -0.9(3) no
C3 N2 C2 C1 0.5(3) no
C2 N2 C3 N1 0.3(3) no
S N3 C4 C5 -177.4(2) no
C6 N3 C4 C5 0.4(3) no
S N3 C6 N4 177.50(19) no
C4 N3 C6 N4 -0.3(3) no
C6 N4 C5 C4 0.3(3) no
C5 N4 C6 N3 0.0(3) no
N1 C1 C2 N2 -1.0(3) no
N3 C4 C5 N4 -0.5(3) no

loop_
_cod_related_entry_id
_cod_related_entry_database
_cod_related_entry_code
1 ChemSpider 73639
